data_1564583
loop_
_publ_author_name
'Nikolaevskii, Stanislav A.'
'Petrov, Pavel A.'
'Sukhikh, Taisiya S.'
'Yambulatov, Dmitriy S.'
'Kiskin, Mikhail A.'
'Sokolov, Maxim N.'
'Eremenko, Igor L.'

_publ_section_title
;
 Simple synthetic protocol to obtain 3d-4f-heterometallic carboxylate
 complexes of N-heterocyclic carbenes
;
_journal_name_full 'Inorganica Chimica Acta'
_journal_page_first 119643
_journal_paper_doi 10.1016/j.ica.2020.119643
_journal_volume 508
_journal_year 2020
_chemical_formula_moiety 'C52 H94 Co2 La N5 O15, C4 H8 O'
_chemical_formula_sum 'C56 H102 Co2 La N5 O16'
_chemical_formula_weight 1358.19
_space_group_crystal_system orthorhombic
_space_group_IT_number 60
_space_group_name_Hall '-P 2n 2ab'
_space_group_name_H-M_alt 'P b c n'
_atom_sites_solution_hydrogens geom
_cell_angle_alpha 90
_cell_angle_beta 90
_cell_angle_gamma 90
_cell_formula_units_Z 4
_cell_length_a 20.2082(7)
_cell_length_b 18.6630(8)
_cell_length_c 18.4793(11)
_cell_measurement_reflns_used 9964
_cell_measurement_temperature 150(2)
_cell_measurement_theta_max 26.13
_cell_measurement_theta_min 2.20
_cell_volume 6969.4(6)
_computing_molecular_graphics 'Olex2 (Dolomanov et al., 2009)'
_computing_publication_material 'Olex2 (Dolomanov et al., 2009)'
_computing_structure_refinement 'ShelXL (Sheldrick, 2015)'
_diffrn_ambient_temperature 150(2)
_diffrn_measured_fraction_theta_full 0.998
_diffrn_measured_fraction_theta_max 0.996
_diffrn_measurement_device_type 'Bruker APEX-II CCD'
_diffrn_measurement_method '\f and \w scans'
_diffrn_radiation_type MoK\a
_diffrn_radiation_wavelength 0.71073
_diffrn_reflns_av_R_equivalents 0.0548
_diffrn_reflns_av_unetI/netI 0.0580
_diffrn_reflns_Laue_measured_fraction_full 0.998
_diffrn_reflns_Laue_measured_fraction_max 0.996
_diffrn_reflns_limit_h_max 25
_diffrn_reflns_limit_h_min -19
_diffrn_reflns_limit_k_max 23
_diffrn_reflns_limit_k_min -23
_diffrn_reflns_limit_l_max 16
_diffrn_reflns_limit_l_min -23
_diffrn_reflns_number 28119
_diffrn_reflns_point_group_measured_fraction_full 0.998
_diffrn_reflns_point_group_measured_fraction_max 0.996
_diffrn_reflns_theta_full 25.242
_diffrn_reflns_theta_max 26.415
_diffrn_reflns_theta_min 1.485
_diffrn_standards_number 0
_exptl_absorpt_coefficient_mu 1.133
_exptl_absorpt_correction_T_max 0.7454
_exptl_absorpt_correction_T_min 0.6338
_exptl_absorpt_correction_type multi-scan
_exptl_crystal_colour violet
_exptl_crystal_colour_primary violet
_exptl_crystal_density_diffrn 1.294
_exptl_crystal_description plate
_exptl_crystal_F_000 2848
_exptl_crystal_size_max 0.28
_exptl_crystal_size_mid 0.15
_exptl_crystal_size_min 0.08
_refine_diff_density_max 0.776
_refine_diff_density_min -0.861
_refine_diff_density_rms 0.072
_refine_ls_extinction_coef .
_refine_ls_extinction_method none
_refine_ls_goodness_of_fit_ref 1.044
_refine_ls_hydrogen_treatment constr
_refine_ls_matrix_type full
_refine_ls_number_parameters 406
_refine_ls_number_reflns 7136
_refine_ls_number_restraints 10
_refine_ls_restrained_S_all 1.047
_refine_ls_R_factor_all 0.0584
_refine_ls_R_factor_gt 0.0414
_refine_ls_shift/su_max 0.003
_refine_ls_shift/su_mean 0.000
_refine_ls_structure_factor_coef Fsqd
_refine_ls_weighting_details 'w=1/[\s^2^(Fo^2^)+(0.0212P)^2^+7.3326P] where P=(Fo^2^+2Fc^2^)/3'
_refine_ls_weighting_scheme calc
_refine_ls_wR_factor_gt 0.0881
_refine_ls_wR_factor_ref 0.0933
_reflns_Friedel_coverage 0.000
_reflns_Friedel_fraction_full .
_reflns_Friedel_fraction_max .
_reflns_number_gt 5497
_reflns_number_total 7136
_reflns_threshold_expression 'I > 2\s(I)'
_cod_data_source_file ICA-2020-508-119643.cif
_cod_data_source_block pe707
_cod_database_code 1564583
_shelx_space_group_comment
;
The symmetry employed for this shelxl refinement is uniquely defined
by the following loop, which should always be used as a source of
symmetry information in preference to the above space-group names.
They are only intended as comments.
;
_shelx_estimated_absorpt_t_max 0.915
_shelx_estimated_absorpt_t_min 0.742
_olex2_refinement_description
;
1. Fixed Uiso
 At 1.2 times of:
  All C(H) groups, All C(H,H) groups
 At 1.5 times of:
  All C(H,H,H) groups
2. Restrained distances
 C4S-C3S = C4S-C5S = O1S-C5S = C2S-O1S = C2S-C3S
 1.45 with sigma of 0.002
 C4S-O1S
 2.35 with sigma of 0.004
 C4S-C2S
 2.35 with sigma of 0.004
 C5S-C3S
 2.35 with sigma of 0.004
 C5S-C2S
 2.35 with sigma of 0.004
 O1S-C3S
 2.35 with sigma of 0.004
3. Others
 Sof(C19A)=Sof(H19D)=Sof(H19E)=Sof(H19F)=Sof(C20A)=Sof(H20D)=Sof(H20E)=
 Sof(H20F)=Sof(C21A)=Sof(H21D)=Sof(H21E)=Sof(H21F)=1-FVAR(1)
 Sof(C19)=Sof(H19A)=Sof(H19B)=Sof(H19C)=Sof(C20)=Sof(H20A)=Sof(H20B)=Sof(H20C)=
 Sof(C21)=Sof(H21A)=Sof(H21B)=Sof(H21C)=FVAR(1)
 Fixed Sof: O1S(0.5) C2S(0.5) H2SA(0.5) H2SB(0.5) C3S(0.5) H3SA(0.5) H3SB(0.5)
 C4S(0.5) H4SA(0.5) H4SB(0.5) C5S(0.5) H5SA(0.5) H5SB(0.5)
4.a Secondary CH2 refined with riding coordinates:
 C2S(H2SA,H2SB), C3S(H3SA,H3SB), C4S(H4SA,H4SB), C5S(H5SA,H5SB)
4.b Aromatic/amide H refined with riding coordinates:
 C2(H2), C3(H3)
4.c Idealised Me refined as rotating group:
 C5(H5A,H5B,H5C), C6(H6A,H6B,H6C), C7(H7A,H7B,H7C), C9(H9A,H9B,H9C), C10(H10A,
 H10B,H10C), C11(H11A,H11B,H11C), C14(H14A,H14B,H14C), C15(H15A,H15B,H15C),
 C16(H16A,H16B,H16C), C24(H24A,H24B,H24C), C25(H25A,H25B,H25C), C26(H26A,H26B,
 H26C), C19(H19A,H19B,H19C), C20(H20A,H20B,H20C), C21(H21A,H21B,H21C),
 C19A(H19D,H19E,H19F), C20A(H20D,H20E,H20F), C21A(H21D,H21E,H21F)
;

loop_
_space_group_symop_operation_xyz
'x, y, z'
'-x+1/2, -y+1/2, z+1/2'
'-x, y, -z+1/2'
'x+1/2, -y+1/2, -z'
'-x, -y, -z'
'x-1/2, y-1/2, -z-1/2'
'x, -y, z-1/2'
'-x-1/2, y-1/2, z'

loop_
_atom_site_label
_atom_site_type_symbol
_atom_site_fract_x
_atom_site_fract_y
_atom_site_fract_z
_atom_site_U_iso_or_equiv
_atom_site_adp_type
_atom_site_occupancy
_atom_site_site_symmetry_order
_atom_site_calc_flag
_atom_site_refinement_flags_posn
_atom_site_refinement_flags_adp
_atom_site_refinement_flags_occupancy
_atom_site_disorder_assembly
_atom_site_disorder_group
La1 La 0.500000 0.66590(2) 0.250000 0.02828(8) Uani 1 2 d S T P . .
Co1 Co 0.68640(2) 0.74406(2) 0.32130(2) 0.02852(12) Uani 1 1 d . . . . .
O1 O 0.49042(14) 0.53719(15) 0.19263(19) 0.0630(9) Uani 1 1 d . . . . .
O2 O 0.500000 0.4360(2) 0.250000 0.143(3) Uani 1 2 d S T P . .
O3 O 0.54109(11) 0.68438(12) 0.37182(12) 0.0356(6) Uani 1 1 d . . . . .
O4 O 0.64373(11) 0.70359(13) 0.40810(12) 0.0350(6) Uani 1 1 d . . . . .
O5 O 0.61616(11) 0.62747(13) 0.23421(14) 0.0419(6) Uani 1 1 d . . . . .
O6 O 0.71507(11) 0.65148(13) 0.27878(13) 0.0384(6) Uani 1 1 d . . . . .
O7 O 0.56324(11) 0.77016(12) 0.20913(13) 0.0358(6) Uani 1 1 d . . . . .
O8 O 0.66846(11) 0.79512(13) 0.23019(13) 0.0380(6) Uani 1 1 d . . . . .
N1 N 0.82157(13) 0.81267(15) 0.36473(15) 0.0316(6) Uani 1 1 d . . . . .
N2 N 0.74012(13) 0.87102(15) 0.41000(14) 0.0316(6) Uani 1 1 d . . . . .
N3 N 0.500000 0.5024(3) 0.250000 0.079(2) Uani 1 2 d S T P . .
C1 C 0.75427(16) 0.81325(18) 0.36785(17) 0.0291(7) Uani 1 1 d . . . . .
C2 C 0.84769(19) 0.86822(19) 0.4050(2) 0.0440(10) Uani 1 1 d . . . . .
H2 H 0.893285 0.878772 0.411494 0.053 Uiso 1 1 calc R . . . .
C3 C 0.79730(19) 0.9039(2) 0.4326(2) 0.0425(10) Uani 1 1 d . . . . .
H3 H 0.800086 0.944971 0.462759 0.051 Uiso 1 1 calc R . . . .
C4 C 0.86225(16) 0.7591(2) 0.3238(2) 0.0393(9) Uani 1 1 d . . . . .
C5 C 0.85190(18) 0.68475(19) 0.3565(2) 0.0420(9) Uani 1 1 d . . . . .
H5A H 0.867291 0.684646 0.406829 0.063 Uiso 1 1 calc GR . . . .
H5B H 0.877018 0.649346 0.328626 0.063 Uiso 1 1 calc GR . . . .
H5C H 0.804742 0.672565 0.355135 0.063 Uiso 1 1 calc GR . . . .
C6 C 0.84304(19) 0.7614(2) 0.2440(2) 0.0493(10) Uani 1 1 d . . . . .
H6A H 0.795989 0.749692 0.238872 0.074 Uiso 1 1 calc GR . . . .
H6B H 0.869544 0.726397 0.217051 0.074 Uiso 1 1 calc GR . . . .
H6C H 0.851250 0.809484 0.224682 0.074 Uiso 1 1 calc GR . . . .
C7 C 0.93591(18) 0.7781(3) 0.3314(3) 0.0683(14) Uani 1 1 d . . . . .
H7A H 0.943538 0.826638 0.313094 0.102 Uiso 1 1 calc GR . . . .
H7B H 0.962488 0.743918 0.303558 0.102 Uiso 1 1 calc GR . . . .
H7C H 0.948685 0.775726 0.382551 0.102 Uiso 1 1 calc GR . . . .
C8 C 0.67320(19) 0.8958(2) 0.4335(2) 0.0481(10) Uani 1 1 d . . . . .
C9 C 0.62297(19) 0.8818(2) 0.3738(3) 0.0575(12) Uani 1 1 d . . . . .
H9A H 0.639788 0.900853 0.327910 0.086 Uiso 1 1 calc GR . . . .
H9B H 0.581094 0.905427 0.385865 0.086 Uiso 1 1 calc GR . . . .
H9C H 0.615689 0.830095 0.369124 0.086 Uiso 1 1 calc GR . . . .
C10 C 0.6756(2) 0.9770(2) 0.4471(3) 0.0815(17) Uani 1 1 d . . . . .
H10A H 0.707177 0.987201 0.486082 0.122 Uiso 1 1 calc GR . . . .
H10B H 0.631584 0.993967 0.461190 0.122 Uiso 1 1 calc GR . . . .
H10C H 0.689704 1.001545 0.402866 0.122 Uiso 1 1 calc GR . . . .
C11 C 0.6547(3) 0.8559(3) 0.5023(2) 0.0808(17) Uani 1 1 d . . . . .
H11A H 0.656395 0.804155 0.493382 0.121 Uiso 1 1 calc GR . . . .
H11B H 0.609878 0.869451 0.517117 0.121 Uiso 1 1 calc GR . . . .
H11C H 0.686028 0.868290 0.540859 0.121 Uiso 1 1 calc GR . . . .
C12 C 0.58735(15) 0.67499(16) 0.41562(17) 0.0260(7) Uani 1 1 d . . . . .
C13 C 0.57723(15) 0.62756(17) 0.48190(17) 0.0281(7) Uani 1 1 d . . . . .
C14 C 0.61771(18) 0.55943(19) 0.4679(2) 0.0450(10) Uani 1 1 d . . . . .
H14A H 0.664503 0.572052 0.462213 0.068 Uiso 1 1 calc GR . . . .
H14B H 0.601835 0.536191 0.423591 0.068 Uiso 1 1 calc GR . . . .
H14C H 0.612666 0.526526 0.508822 0.068 Uiso 1 1 calc GR . . . .
C15 C 0.6017(2) 0.6652(2) 0.55026(19) 0.0502(10) Uani 1 1 d . . . . .
H15A H 0.648768 0.676620 0.545095 0.075 Uiso 1 1 calc GR . . . .
H15B H 0.595393 0.633611 0.592065 0.075 Uiso 1 1 calc GR . . . .
H15C H 0.576525 0.709530 0.557494 0.075 Uiso 1 1 calc GR . . . .
C16 C 0.50436(17) 0.6069(2) 0.4906(2) 0.0430(9) Uani 1 1 d . . . . .
H16A H 0.477923 0.650220 0.498684 0.064 Uiso 1 1 calc GR . . . .
H16B H 0.499500 0.574615 0.532040 0.064 Uiso 1 1 calc GR . . . .
H16C H 0.489009 0.582773 0.446599 0.064 Uiso 1 1 calc GR . . . .
C17 C 0.67574(15) 0.61290(17) 0.24317(17) 0.0279(7) Uani 1 1 d . . . . .
C18 C 0.70417(17) 0.54433(18) 0.21019(18) 0.0333(8) Uani 1 1 d . . . . .
C22 C 0.61869(17) 0.79099(16) 0.18904(19) 0.0311(8) Uani 1 1 d . . . . .
C23 C 0.63024(17) 0.80956(19) 0.1090(2) 0.0391(9) Uani 1 1 d . . . . .
C24 C 0.6819(2) 0.8662(3) 0.0989(3) 0.0720(14) Uani 1 1 d . . . . .
H24A H 0.666491 0.911231 0.120256 0.108 Uiso 1 1 calc GR . . . .
H24B H 0.690167 0.873103 0.047135 0.108 Uiso 1 1 calc GR . . . .
H24C H 0.722975 0.851182 0.122782 0.108 Uiso 1 1 calc GR . . . .
C25 C 0.5659(2) 0.8288(3) 0.0719(2) 0.0652(13) Uani 1 1 d . . . . .
H25A H 0.533078 0.791167 0.080980 0.098 Uiso 1 1 calc GR . . . .
H25B H 0.573338 0.833252 0.019702 0.098 Uiso 1 1 calc GR . . . .
H25C H 0.549479 0.874465 0.091022 0.098 Uiso 1 1 calc GR . . . .
C26 C 0.6565(3) 0.7394(2) 0.0739(2) 0.0684(14) Uani 1 1 d . . . . .
H26A H 0.699123 0.726625 0.095784 0.103 Uiso 1 1 calc GR . . . .
H26B H 0.662372 0.746729 0.021808 0.103 Uiso 1 1 calc GR . . . .
H26C H 0.624704 0.700622 0.082098 0.103 Uiso 1 1 calc GR . . . .
C19 C 0.7818(3) 0.5547(3) 0.1998(4) 0.058(2) Uani 0.707(7) 1 d . . . A 1
H19A H 0.790019 0.596515 0.169057 0.088 Uiso 0.707(7) 1 calc GR . . A 1
H19B H 0.800487 0.511867 0.176819 0.088 Uiso 0.707(7) 1 calc GR . . A 1
H19C H 0.802680 0.561933 0.247085 0.088 Uiso 0.707(7) 1 calc GR . . A 1
C20 C 0.6915(3) 0.4862(3) 0.2613(3) 0.0553(19) Uani 0.707(7) 1 d . . . A 1
H20A H 0.712254 0.497467 0.307833 0.083 Uiso 0.707(7) 1 calc GR . . A 1
H20B H 0.710005 0.441509 0.242260 0.083 Uiso 0.707(7) 1 calc GR . . A 1
H20C H 0.643642 0.480729 0.268030 0.083 Uiso 0.707(7) 1 calc GR . . A 1
C21 C 0.6745(3) 0.5311(3) 0.1360(3) 0.0507(18) Uani 0.707(7) 1 d . . . A 1
H21A H 0.626394 0.526195 0.140378 0.076 Uiso 0.707(7) 1 calc GR . . A 1
H21B H 0.693094 0.487012 0.115610 0.076 Uiso 0.707(7) 1 calc GR . . A 1
H21C H 0.684879 0.571541 0.104156 0.076 Uiso 0.707(7) 1 calc GR . . A 1
C19A C 0.7319(10) 0.5600(8) 0.1432(8) 0.073(7) Uani 0.293(7) 1 d . . . A 2
H19D H 0.701672 0.590800 0.115771 0.109 Uiso 0.293(7) 1 calc GR . . A 2
H19E H 0.739483 0.515459 0.116472 0.109 Uiso 0.293(7) 1 calc GR . . A 2
H19F H 0.774114 0.584941 0.150257 0.109 Uiso 0.293(7) 1 calc GR . . A 2
C20A C 0.7506(7) 0.5048(7) 0.2650(7) 0.045(4) Uani 0.293(7) 1 d . . . A 2
H20D H 0.787452 0.536383 0.278251 0.068 Uiso 0.293(7) 1 calc GR . . A 2
H20E H 0.768041 0.461119 0.242596 0.068 Uiso 0.293(7) 1 calc GR . . A 2
H20F H 0.725496 0.492197 0.308550 0.068 Uiso 0.293(7) 1 calc GR . . A 2
C21A C 0.6437(7) 0.4825(7) 0.2028(11) 0.066(6) Uani 0.293(7) 1 d . . . A 2
H21D H 0.625720 0.471865 0.250857 0.099 Uiso 0.293(7) 1 calc GR . . A 2
H21E H 0.661812 0.438610 0.181474 0.099 Uiso 0.293(7) 1 calc GR . . A 2
H21F H 0.608334 0.501108 0.171699 0.099 Uiso 0.293(7) 1 calc GR . . A 2
O1S O 1.0101(8) 0.6117(4) 0.2593(7) 0.130(4) Uiso 0.5 1 d D . . B -1
C2S C 1.0314(7) 0.6000(5) 0.3334(6) 0.125(5) Uiso 0.5 1 d D . . B -1
H2SA H 1.002277 0.626277 0.367316 0.150 Uiso 0.5 1 calc R . . B -1
H2SB H 1.077312 0.617142 0.340022 0.150 Uiso 0.5 1 calc R . . B -1
C3S C 1.0276(8) 0.5234(6) 0.3472(6) 0.184(8) Uiso 0.5 1 d D . . B -1
H3SA H 0.987805 0.511999 0.376210 0.220 Uiso 0.5 1 calc R . . B -1
H3SB H 1.067215 0.507038 0.374019 0.220 Uiso 0.5 1 calc R . . B -1
C4S C 1.0241(7) 0.4884(4) 0.2770(7) 0.117(5) Uiso 0.5 1 d D . . B -1
H4SA H 0.992349 0.448047 0.278502 0.140 Uiso 0.5 1 calc R . . B -1
H4SB H 1.068102 0.469476 0.263116 0.140 Uiso 0.5 1 calc R . . B -1
C5S C 1.0024(12) 0.5421(6) 0.2252(6) 0.212(10) Uiso 0.5 1 d D . . B -1
H5SA H 1.029477 0.539497 0.180625 0.255 Uiso 0.5 1 calc R . . B -1
H5SB H 0.955475 0.534003 0.211986 0.255 Uiso 0.5 1 calc R . . B -1

loop_
_atom_site_aniso_label
_atom_site_aniso_U_11
_atom_site_aniso_U_22
_atom_site_aniso_U_33
_atom_site_aniso_U_23
_atom_site_aniso_U_13
_atom_site_aniso_U_12
La1 0.02373(13) 0.02514(14) 0.03597(16) 0.000 -0.01015(12) 0.000
Co1 0.0248(2) 0.0358(3) 0.0250(2) -0.0116(2) -0.00068(18) -0.00677(19)
O1 0.0649(19) 0.0349(15) 0.089(3) -0.0135(16) -0.0385(17) 0.0060(14)
O2 0.182(6) 0.024(2) 0.225(9) 0.000 -0.114(6) 0.000
O3 0.0290(12) 0.0437(14) 0.0341(14) 0.0100(11) -0.0075(10) -0.0024(10)
O4 0.0310(13) 0.0449(14) 0.0290(13) -0.0071(11) 0.0035(10) -0.0112(11)
O5 0.0312(13) 0.0390(14) 0.0556(17) -0.0129(12) -0.0102(12) 0.0064(11)
O6 0.0339(13) 0.0430(15) 0.0383(14) -0.0195(12) -0.0052(11) 0.0004(11)
O7 0.0327(13) 0.0368(14) 0.0379(15) 0.0038(11) -0.0016(11) -0.0048(11)
O8 0.0381(13) 0.0441(15) 0.0319(14) -0.0016(11) -0.0074(11) -0.0111(11)
N1 0.0317(15) 0.0352(16) 0.0278(16) 0.0044(12) -0.0062(12) -0.0113(12)
N2 0.0403(16) 0.0326(15) 0.0219(15) -0.0034(12) -0.0030(12) -0.0141(13)
N3 0.075(4) 0.028(3) 0.132(6) 0.000 -0.055(4) 0.000
C1 0.0312(17) 0.0371(19) 0.0189(17) -0.0023(14) 0.0011(13) -0.0116(14)
C2 0.042(2) 0.034(2) 0.056(3) 0.0050(19) -0.0233(19) -0.0163(18)
C3 0.058(2) 0.031(2) 0.039(2) 0.0027(17) -0.0242(19) -0.0190(18)
C4 0.0266(17) 0.046(2) 0.045(2) 0.0034(19) -0.0015(16) -0.0083(16)
C5 0.039(2) 0.046(2) 0.041(2) 0.0024(18) -0.0098(17) -0.0017(17)
C6 0.050(2) 0.061(3) 0.038(2) 0.010(2) 0.0136(18) 0.0043(19)
C7 0.028(2) 0.068(3) 0.109(4) 0.004(3) 0.000(2) -0.012(2)
C8 0.047(2) 0.046(2) 0.051(3) -0.024(2) 0.0149(19) -0.0153(18)
C9 0.040(2) 0.047(2) 0.085(3) -0.020(2) 0.007(2) 0.0044(19)
C10 0.071(3) 0.053(3) 0.120(5) -0.047(3) 0.030(3) -0.013(2)
C11 0.100(4) 0.091(4) 0.052(3) -0.032(3) 0.039(3) -0.047(3)
C12 0.0292(17) 0.0224(16) 0.0264(17) -0.0071(14) -0.0012(14) 0.0054(14)
C13 0.0278(17) 0.0304(18) 0.0262(18) 0.0019(14) -0.0001(14) 0.0074(14)
C14 0.047(2) 0.038(2) 0.050(2) 0.0078(18) 0.0024(18) 0.0195(18)
C15 0.069(3) 0.055(3) 0.026(2) 0.0003(19) -0.0026(18) -0.002(2)
C16 0.0379(19) 0.042(2) 0.048(2) 0.0145(18) 0.0071(18) 0.0041(17)
C17 0.0304(17) 0.0317(17) 0.0216(17) -0.0051(14) -0.0043(14) 0.0048(14)
C18 0.0400(19) 0.0333(19) 0.0265(19) -0.0087(15) -0.0043(15) 0.0101(15)
C22 0.0376(19) 0.0193(16) 0.036(2) -0.0052(14) 0.0001(16) -0.0028(14)
C23 0.042(2) 0.0362(19) 0.039(2) 0.0080(17) -0.0011(17) -0.0084(16)
C24 0.083(3) 0.070(3) 0.062(3) 0.014(3) -0.001(3) -0.036(3)
C25 0.060(3) 0.089(4) 0.047(3) 0.022(3) -0.004(2) 0.007(3)
C26 0.111(4) 0.053(3) 0.041(3) 0.001(2) 0.015(3) 0.007(3)
C19 0.045(3) 0.063(4) 0.067(5) -0.035(4) 0.009(3) 0.013(3)
C20 0.075(5) 0.037(3) 0.054(4) 0.008(3) -0.005(3) 0.012(3)
C21 0.072(4) 0.045(4) 0.035(3) -0.023(3) -0.009(3) 0.009(3)
C19A 0.126(18) 0.050(10) 0.042(10) -0.002(8) 0.047(11) 0.031(10)
C20A 0.046(8) 0.047(8) 0.042(8) -0.001(6) -0.013(6) 0.021(7)
C21A 0.051(9) 0.034(8) 0.113(16) -0.034(9) -0.019(9) 0.007(7)

loop_
_atom_type_symbol
_atom_type_description
_atom_type_scat_dispersion_real
_atom_type_scat_dispersion_imag
_atom_type_scat_source
C C 0.0033 0.0016 'International Tables Vol C Tables 4.2.6.8 and 6.1.1.4'
H H 0.0000 0.0000 'International Tables Vol C Tables 4.2.6.8 and 6.1.1.4'
Co Co 0.3494 0.9721 'International Tables Vol C Tables 4.2.6.8 and 6.1.1.4'
La La -0.2871 2.4523 'International Tables Vol C Tables 4.2.6.8 and 6.1.1.4'
N N 0.0061 0.0033 'International Tables Vol C Tables 4.2.6.8 and 6.1.1.4'
O O 0.0106 0.0060 'International Tables Vol C Tables 4.2.6.8 and 6.1.1.4'

loop_
_geom_angle_atom_site_label_1
_geom_angle_atom_site_label_2
_geom_angle_atom_site_label_3
_geom_angle
_geom_angle_site_symmetry_1
_geom_angle_site_symmetry_3
O1 La1 O1 48.33(15) 3_655 .
O1 La1 N3 24.16(7) . .
O1 La1 N3 24.17(7) 3_655 .
O3 La1 O1 121.94(9) . .
O3 La1 O1 74.38(9) 3_655 .
O3 La1 O1 74.37(9) . 3_655
O3 La1 O1 121.94(9) 3_655 3_655
O3 La1 O3 163.64(11) 3_655 .
O3 La1 O5 79.96(8) . .
O3 La1 O5 79.96(8) 3_655 3_655
O3 La1 O5 104.89(8) 3_655 .
O3 La1 O5 104.89(8) . 3_655
O3 La1 O7 77.24(8) . 3_655
O3 La1 O7 89.69(8) 3_655 3_655
O3 La1 O7 89.69(8) . .
O3 La1 O7 77.24(8) 3_655 .
O3 La1 N3 98.18(5) . .
O3 La1 N3 98.18(5) 3_655 .
O5 La1 O1 73.32(9) . 3_655
O5 La1 O1 75.97(8) . .
O5 La1 O1 75.97(8) 3_655 3_655
O5 La1 O1 73.32(9) 3_655 .
O5 La1 O5 146.27(12) . 3_655
O5 La1 N3 73.13(6) 3_655 .
O5 La1 N3 73.13(6) . .
O7 La1 O1 129.76(10) 3_655 3_655
O7 La1 O1 129.76(10) . .
O7 La1 O1 144.22(8) 3_655 .
O7 La1 O1 144.22(8) . 3_655
O7 La1 O5 72.44(8) . .
O7 La1 O5 139.73(8) 3_655 .
O7 La1 O5 139.73(8) . 3_655
O7 La1 O5 72.44(8) 3_655 3_655
O7 La1 O7 74.68(11) . 3_655
O7 La1 N3 142.66(5) 3_655 .
O7 La1 N3 142.66(5) . .
O4 Co1 O6 96.68(10) . .
O4 Co1 C1 100.99(11) . .
O6 Co1 C1 120.93(12) . .
O8 Co1 O4 143.21(10) . .
O8 Co1 O6 97.85(10) . .
O8 Co1 C1 100.11(11) . .
N3 O1 La1 96.9(3) . .
C12 O3 La1 147.0(2) . .
C12 O4 Co1 130.1(2) . .
C17 O5 La1 165.0(2) . .
C17 O6 Co1 121.4(2) . .
C22 O7 La1 144.3(2) . .
C22 O8 Co1 129.2(2) . .
C1 N1 C2 110.7(3) . .
C1 N1 C4 125.1(3) . .
C2 N1 C4 124.2(3) . .
C1 N2 C3 110.5(3) . .
C1 N2 C8 127.0(3) . .
C3 N2 C8 122.3(3) . .
O1 N3 La1 58.9(2) . .
O1 N3 La1 58.9(2) 3_655 .
O1 N3 O1 117.9(5) . 3_655
O2 N3 La1 180.0 . .
O2 N3 O1 121.1(2) . 3_655
O2 N3 O1 121.1(2) . .
N1 C1 Co1 129.7(2) . .
N2 C1 Co1 126.4(2) . .
N2 C1 N1 103.9(3) . .
C3 C2 N1 107.0(3) . .
C2 C3 N2 107.9(3) . .
N1 C4 C5 109.3(3) . .
N1 C4 C6 109.3(3) . .
N1 C4 C7 109.4(3) . .
C5 C4 C7 107.8(3) . .
C6 C4 C5 111.9(3) . .
C6 C4 C7 109.2(3) . .
N2 C8 C9 109.9(3) . .
N2 C8 C10 108.9(3) . .
N2 C8 C11 108.2(4) . .
C9 C8 C10 108.1(4) . .
C11 C8 C9 111.0(3) . .
C11 C8 C10 110.7(4) . .
O3 C12 O4 122.9(3) . .
O3 C12 C13 120.1(3) . .
O4 C12 C13 117.0(3) . .
C12 C13 C14 105.9(3) . .
C12 C13 C15 110.7(3) . .
C12 C13 C16 111.1(3) . .
C15 C13 C14 110.4(3) . .
C15 C13 C16 109.9(3) . .
C16 C13 C14 108.8(3) . .
O5 C17 O6 123.7(3) . .
O5 C17 C18 119.5(3) . .
O6 C17 C18 116.7(3) . .
C17 C18 C19 108.5(3) . .
C17 C18 C20A 111.2(5) . .
C17 C18 C21A 109.4(5) . .
C20 C18 C17 107.3(3) . .
C20 C18 C19 109.9(4) . .
C20 C18 C21 113.2(4) . .
C21 C18 C17 110.4(3) . .
C21 C18 C19 107.5(4) . .
C19A C18 C17 109.3(7) . .
C19A C18 C20A 115.7(10) . .
C19A C18 C21A 111.4(11) . .
C20A C18 C21A 99.5(8) . .
O7 C22 O8 123.9(3) . .
O7 C22 C23 119.7(3) . .
O8 C22 C23 116.4(3) . .
C22 C23 C26 105.3(3) . .
C24 C23 C22 112.6(3) . .
C24 C23 C25 112.1(4) . .
C24 C23 C26 107.7(4) . .
C25 C23 C22 111.0(3) . .
C25 C23 C26 107.7(4) . .
C2S O1S C5S 107.82(19) . .
O1S C2S C3S 107.4(2) . .
C2S C3S C4S 106.7(3) . .
C3S C4S C5S 107.0(3) . .
O1S C5S C4S 107.3(2) . .

loop_
_geom_bond_atom_site_label_1
_geom_bond_atom_site_label_2
_geom_bond_distance
_geom_bond_site_symmetry_2
La1 O1 2.633(3) .
La1 O1 2.633(3) 3_655
La1 O3 2.424(2) 3_655
La1 O3 2.424(2) .
La1 O5 2.472(2) .
La1 O5 2.472(2) 3_655
La1 O7 2.448(2) 3_655
La1 O7 2.447(2) .
La1 N3 3.052(5) .
Co1 O4 1.972(2) .
Co1 O6 1.985(2) .
Co1 O8 1.968(2) .
Co1 C1 2.071(3) .
O1 N3 1.258(4) .
O2 N3 1.239(6) .
O3 C12 1.249(4) .
O4 C12 1.266(4) .
O5 C17 1.245(4) .
O6 C17 1.258(4) .
O7 C22 1.243(4) .
O8 C22 1.263(4) .
N1 C1 1.361(4) .
N1 C2 1.381(4) .
N1 C4 1.498(5) .
N2 C1 1.360(4) .
N2 C3 1.373(4) .
N2 C8 1.494(5) .
C2 C3 1.319(5) .
C4 C5 1.529(5) .
C4 C6 1.527(5) .
C4 C7 1.536(5) .
C8 C9 1.522(6) .
C8 C10 1.536(6) .
C8 C11 1.521(6) .
C12 C13 1.525(4) .
C13 C14 1.534(4) .
C13 C15 1.528(5) .
C13 C16 1.530(4) .
C17 C18 1.529(4) .
C18 C19 1.592(6) .
C18 C20 1.461(6) .
C18 C21 1.516(6) .
C18 C19A 1.389(14) .
C18 C20A 1.566(12) .
C18 C21A 1.687(14) .
C22 C23 1.537(5) .
C23 C24 1.497(5) .
C23 C25 1.514(5) .
C23 C26 1.555(5) .
O1S C2S 1.451(2) .
O1S C5S 1.453(2) .
C2S C3S 1.454(2) .
C3S C4S 1.454(2) .
C4S C5S 1.454(2) .
